data_2000990
loop_
_publ_author_name
'Zukerman-Schpector, J.'
'Dabdoub, M. J.'
'Dabdoub, V. B.'
'Pereira, M. A.'

_publ_section_title
;
 Structure of 3-iodo-2,5-diphenyltellurophene, C~16~H~11~ITe
;
_journal_issue 4
_journal_name_full 'Acta Crystallographica Section C'
_journal_page_first 767
_journal_page_last 768
_journal_paper_doi 10.1107/S0108270191011484
_journal_volume 48
_journal_year 1992
_chemical_formula_sum 'C16 H11 I Te'
_chemical_formula_weight 457.74
_symmetry_cell_setting orthorhombic
_symmetry_space_group_name_H-M 'P b c a'
_cell_angle_alpha 90
_cell_angle_beta 90
_cell_angle_gamma 90
_cell_formula_units_Z 8
_cell_length_a 8.5880(10)
_cell_length_b 24.280(3)
_cell_length_c 13.992(2)
_cell_volume 2917.6(6)
_diffrn_radiation_type Mo
_diffrn_radiation_wavelength 0.71073
_exptl_absorpt_coefficient_mu 41.18
_exptl_crystal_density_diffrn 2.084
_exptl_crystal_F_000 1696
_cod_data_source_file li0110.cif
_cod_data_source_block li0110a
_cod_original_cell_volume 2918.0(10)
_cod_original_sg_symbol_H-M 'P  b c a'
_cod_original_formula_sum 'C16 H11 I1 Te1'
_cod_database_code 2000990

loop_
_atom_site_label
_atom_site_fract_x
_atom_site_fract_y
_atom_site_fract_z
Te .15250(10) .43970(10) .54010(10)
I .42540(10) .42450(10) .23450(10)
C(2) .2600(10) .4648(4) .4145(6)
C(3) .3050(10) .4203(4) .3656(6)
C(4) .2840(10) .3655(4) .4050(7)
C(5) .2130(10) .3622(4) .4908(6)
C(6) .2810(10) .5239(4) .3946(6)
C(7) .349(2) .5575(5) .4636(8)
C(8) .371(2) .6136(5) .4466(9)
C(9) .321(2) .6353(4) .3610(10)
C(10) .252(2) .6033(5) .2934(8)
C(11) .2320(10) .5478(4) .3098(7)
C(12) .1940(10) .3115(4) .5493(7)
C(13) .2940(10) .2681(5) .5410(7)
C(14) .283(2) .2225(5) .5983(9)
C(15) .161(2) .2180(5) .6641(9)
C(16) .060(2) .2609(5) .6738(8)
C(17) .075(2) .3089(4) .6173(7)
H(C4) .3198 .3328 .3712
H(C7) .3898 .5397 .5311
H(C8) .4208 .6397 .5026
H(C9) .3320 .6807 .3500
H(C10) .2121 .6216 .2260
H(C11) .1811 .5216 .2544
H(C13) .3908 .2707 .4873
H(C14) .3642 .1875 .5882
H(C15) .1525 .1816 .7079
H(C16) -.0326 .2590 .7266
H(C17) -.0060 .3422 .6258

loop_
_geom_bond_atom_site_label_1
_geom_bond_atom_site_label_2
_geom_bond_distance
Te C(2) 2.077(9)
I C(3) 2.108(9)
C(2) C(6) 1.470(10)
C(4) C(5) 1.350(10)
C(6) C(7) 1.390(10)
C(7) C(8) 1.40(2)
C(9) C(10) 1.36(2)
C(12) C(13) 1.36(2)
C(13) C(14) 1.37(2)
C(15) C(16) 1.36(2)
Te C(5) 2.070(9)
C(2) C(3) 1.340(10)
C(3) C(4) 1.450(10)
C(5) C(12) 1.490(10)
C(6) C(11) 1.390(10)
C(8) C(9) 1.38(2)
C(10) C(11) 1.38(2)
C(12) C(17) 1.40(2)
C(14) C(15) 1.40(2)
C(16) C(17) 1.41(2)
